data_2223243
loop_
_publ_author_name
'Jiang, Xue-Yue'
'Feng, Xiao-Jun'
'Yang, Song'
'Xu, Hua-Jie'
'Hao, Ling-Yun'

_publ_section_title
;
 1,2-Bis(4-nitrobenzoyl)hydrazine
;
_journal_coeditor_code XU2587
_journal_issue 9
_journal_name_full 'Acta Crystallographica Section E'
_journal_page_first o2189
_journal_paper_doi 10.1107/S160053680903181X
_journal_volume 65
_journal_year 2009
_chemical_formula_iupac 'C14 H10 N4 O6'
_chemical_formula_moiety 'C14 H10 N4 O6'
_chemical_formula_sum 'C14 H10 N4 O6'
_chemical_formula_weight 330.26
_chemical_name_systematic
;
1,2-Bis(4-nitrobenzoyl)hydrazine
;
_space_group_IT_number 14
_symmetry_cell_setting monoclinic
_symmetry_space_group_name_Hall '-P 2yn'
_symmetry_space_group_name_H-M 'P 1 21/n 1'
_atom_sites_solution_hydrogens geom
_atom_sites_solution_primary direct
_atom_sites_solution_secondary difmap
_audit_creation_method SHELXL-97
_cell_angle_alpha 90.00
_cell_angle_beta 99.05(3)
_cell_angle_gamma 90.00
_cell_formula_units_Z 2
_cell_length_a 4.7947(6)
_cell_length_b 9.8750(11)
_cell_length_c 14.9094(17)
_cell_measurement_reflns_used 25
_cell_measurement_temperature 293(2)
_cell_measurement_theta_max 12
_cell_measurement_theta_min 8
_cell_volume 697.14(15)
_computing_cell_refinement 'CAD-4 Software (Enraf--Nonius, 1989)'
_computing_data_collection 'CAD-4 Software (Enraf--Nonius, 1989)'
_computing_data_reduction 'XCAD4 (Harms & Wocadlo, 1995)'
_computing_molecular_graphics 'SHELXTL (Sheldrick, 2008)'
_computing_publication_material 'SHELXTL (Sheldrick, 2008)'
_computing_structure_refinement 'SHELXTL (Sheldrick, 2008)'
_computing_structure_solution 'SHELXTL (Sheldrick, 2008)'
_diffrn_ambient_temperature 293(2)
_diffrn_measured_fraction_theta_full 1.000
_diffrn_measured_fraction_theta_max 1.000
_diffrn_measurement_device_type 'Enraf--Nonius CAD-4'
_diffrn_measurement_method \w/2\q
_diffrn_radiation_monochromator graphite
_diffrn_radiation_source 'fine-focus sealed tube'
_diffrn_radiation_type MoK\a
_diffrn_radiation_wavelength 0.71073
_diffrn_reflns_av_R_equivalents 0.0000
_diffrn_reflns_av_sigmaI/netI 0.0530
_diffrn_reflns_limit_h_max 5
_diffrn_reflns_limit_h_min -5
_diffrn_reflns_limit_k_max 12
_diffrn_reflns_limit_k_min 0
_diffrn_reflns_limit_l_max 18
_diffrn_reflns_limit_l_min 0
_diffrn_reflns_number 1364
_diffrn_reflns_theta_full 25.97
_diffrn_reflns_theta_max 25.97
_diffrn_reflns_theta_min 2.48
_diffrn_standards_decay_% 0
_diffrn_standards_interval_count 200
_diffrn_standards_interval_time 120
_diffrn_standards_number 3
_exptl_absorpt_coefficient_mu 0.126
_exptl_absorpt_correction_T_max 0.9875
_exptl_absorpt_correction_T_min 0.9752
_exptl_absorpt_correction_type psi-scan
_exptl_absorpt_process_details '(North <i>et al.</i>,  1968)'
_exptl_crystal_colour colorless
_exptl_crystal_density_diffrn 1.573
_exptl_crystal_density_method 'not measured'
_exptl_crystal_description block
_exptl_crystal_F_000 340
_exptl_crystal_size_max 0.20
_exptl_crystal_size_mid 0.10
_exptl_crystal_size_min 0.10
_refine_diff_density_max 0.134
_refine_diff_density_min -0.150
_refine_ls_extinction_method none
_refine_ls_goodness_of_fit_ref 1.096
_refine_ls_hydrogen_treatment constr
_refine_ls_matrix_type full
_refine_ls_number_parameters 109
_refine_ls_number_reflns 1364
_refine_ls_number_restraints 0
_refine_ls_restrained_S_all 1.096
_refine_ls_R_factor_all 0.1268
_refine_ls_R_factor_gt 0.0703
_refine_ls_shift/su_max 0.000
_refine_ls_shift/su_mean 0.000
_refine_ls_structure_factor_coef Fsqd
_refine_ls_weighting_details 'calc w=1/[\s^2^(Fo^2^)+(0.0632P)^2^+0.1296P] where P=(Fo^2^+2Fc^2^)/3'
_refine_ls_weighting_scheme calc
_refine_ls_wR_factor_gt 0.1889
_refine_ls_wR_factor_ref 0.2201
_reflns_number_gt 673
_reflns_number_total 1364
_reflns_threshold_expression I>2\s(I)
_cod_data_source_file xu2587.cif
_cod_data_source_block I
_cod_depositor_comments
;
The following automatic conversions were performed:
'_symmetry_cell_setting' value 'Monoclinic' changed to 'monoclinic'
according to '/home/saulius/struct/CIF-dictionaries/cif_core.dic'
dictionary named 'cif_core.dic' version 2.4.1 from 2010-06-29.

Automatic conversion script
Id: cif_fix_enum 1527 2010-12-29 10:47:43Z saulius 

The following automatic conversions were performed:

'_symmetry_cell_setting' value 'Monoclinic' changed to 'monoclinic'
according to /home/saulius/struct/CIF-dictionaries/cif_core.dic
dictionary named 'cif_core.dic' version 2.4.1 from 2010-06-29.

Automatic conversion script
Id: cif_fix_values 1715 2011-07-08 13:25:40Z adriana 
;
_cod_original_cell_volume 697.13(14)
_cod_original_sg_symbol_H-M 'P 21/n'
_cod_database_code 2223243
_cod_database_fobs_code 2223243

loop_
_symmetry_equiv_pos_as_xyz
'x, y, z'
'-x+1/2, y+1/2, -z+1/2'
'-x, -y, -z'
'x-1/2, -y-1/2, z-1/2'

loop_
_atom_site_type_symbol
_atom_site_label
_atom_site_fract_x
_atom_site_fract_y
_atom_site_fract_z
_atom_site_U_iso_or_equiv
_atom_site_adp_type
_atom_site_calc_flag
_atom_site_refinement_flags
_atom_site_occupancy
_atom_site_disorder_assembly
_atom_site_disorder_group
O O1 0.5717(7) -0.0146(4) 0.4016(2) 0.0940(11) Uani d . 1 . .
O O2 0.8216(9) 0.1386(5) -0.0278(3) 0.1227(16) Uani d . 1 . .
O O3 1.2216(11) 0.2315(5) 0.0270(3) 0.1219(15) Uani d . 1 . .
N N1 1.0280(8) 0.0187(4) 0.4580(2) 0.0842(12) Uani d . 1 . .
H H1A 1.1951 0.0419 0.4498 0.101 Uiso calc R 1 . .
N N2 1.0017(12) 0.1715(5) 0.0358(3) 0.0949(13) Uani d . 1 . .
C C1 0.8102(10) 0.0176(5) 0.3890(3) 0.0794(12) Uani d . 1 . .
C C2 0.8783(10) 0.0610(5) 0.2994(3) 0.0775(12) Uani d . 1 . .
C C3 0.7163(12) 0.0022(6) 0.2224(4) 0.1007(16) Uani d . 1 . .
H H3A 0.5823 -0.0633 0.2297 0.121 Uiso calc R 1 . .
C C4 0.7531(11) 0.0399(6) 0.1371(3) 0.0920(15) Uani d . 1 . .
H H4A 0.6379 0.0047 0.0865 0.110 Uiso calc R 1 . .
C C5 0.9622(12) 0.1304(6) 0.1272(3) 0.0897(14) Uani d . 1 . .
C C6 1.1218(12) 0.1918(5) 0.2030(4) 0.0926(15) Uani d . 1 . .
H H6A 1.2522 0.2587 0.1952 0.111 Uiso calc R 1 . .
C C7 1.0864(12) 0.1540(5) 0.2868(3) 0.0939(15) Uani d . 1 . .
H H7A 1.2021 0.1903 0.3370 0.113 Uiso calc R 1 . .

loop_
_atom_site_aniso_label
_atom_site_aniso_U_11
_atom_site_aniso_U_22
_atom_site_aniso_U_33
_atom_site_aniso_U_12
_atom_site_aniso_U_13
_atom_site_aniso_U_23
O1 0.087(2) 0.124(3) 0.0660(19) -0.004(2) -0.0060(16) 0.0027(19)
O2 0.140(3) 0.145(4) 0.070(2) 0.015(3) -0.024(2) 0.009(3)
O3 0.156(4) 0.117(3) 0.090(3) -0.013(3) 0.010(3) 0.015(2)
N1 0.077(2) 0.102(3) 0.065(2) -0.004(2) -0.0141(18) 0.012(2)
N2 0.117(3) 0.085(3) 0.082(3) 0.014(3) 0.009(3) 0.014(2)
C1 0.086(3) 0.076(3) 0.070(3) 0.000(2) -0.007(2) 0.003(2)
C2 0.081(3) 0.079(3) 0.064(2) 0.006(2) -0.017(2) 0.005(2)
C3 0.109(4) 0.098(4) 0.080(3) -0.017(3) -0.029(3) 0.002(3)
C4 0.099(3) 0.102(4) 0.066(3) -0.008(3) -0.012(3) 0.001(3)
C5 0.113(4) 0.079(3) 0.070(3) 0.017(3) -0.009(3) 0.011(3)
C6 0.114(4) 0.075(3) 0.079(3) -0.008(3) -0.017(3) 0.005(3)
C7 0.112(4) 0.079(3) 0.075(3) -0.005(3) -0.035(3) 0.003(3)

loop_
_atom_type_symbol
_atom_type_description
_atom_type_scat_dispersion_real
_atom_type_scat_dispersion_imag
_atom_type_scat_source
C C 0.0033 0.0016 'International Tables Vol C Tables 4.2.6.8 and 6.1.1.4'
H H 0.0000 0.0000 'International Tables Vol C Tables 4.2.6.8 and 6.1.1.4'
N N 0.0061 0.0033 'International Tables Vol C Tables 4.2.6.8 and 6.1.1.4'
O O 0.0106 0.0060 'International Tables Vol C Tables 4.2.6.8 and 6.1.1.4'

loop_
_geom_angle_atom_site_label_1
_geom_angle_atom_site_label_2
_geom_angle_atom_site_label_3
_geom_angle_site_symmetry_1
_geom_angle_site_symmetry_3
_geom_angle
_geom_angle_publ_flag
C1 N1 N1 . 3_756 117.1(5) ?
C1 N1 H1A . . 121.5 ?
N1 N1 H1A 3_756 . 121.5 ?
O2 N2 O3 . . 123.8(5) ?
O2 N2 C5 . . 118.0(5) ?
O3 N2 C5 . . 118.1(5) ?
O1 C1 N1 . . 121.0(4) ?
O1 C1 C2 . . 123.5(4) ?
N1 C1 C2 . . 115.5(4) ?
C7 C2 C3 . . 118.6(5) ?
C7 C2 C1 . . 125.1(5) ?
C3 C2 C1 . . 116.3(5) ?
C4 C3 C2 . . 120.9(5) ?
C4 C3 H3A . . 119.6 ?
C2 C3 H3A . . 119.6 ?
C3 C4 C5 . . 119.0(5) ?
C3 C4 H4A . . 120.5 ?
C5 C4 H4A . . 120.5 ?
C4 C5 C6 . . 120.8(5) ?
C4 C5 N2 . . 119.1(5) ?
C6 C5 N2 . . 119.8(5) ?
C7 C6 C5 . . 119.9(5) ?
C7 C6 H6A . . 120.0 ?
C5 C6 H6A . . 120.0 ?
C6 C7 C2 . . 120.6(5) ?
C6 C7 H7A . . 119.7 ?
C2 C7 H7A . . 119.7 ?

loop_
_geom_bond_atom_site_label_1
_geom_bond_atom_site_label_2
_geom_bond_site_symmetry_2
_geom_bond_distance
_geom_bond_publ_flag
O1 C1 . 1.229(5) ?
O2 N2 . 1.221(6) ?
O3 N2 . 1.234(5) ?
N1 C1 . 1.346(6) ?
N1 N1 3_756 1.372(7) ?
N1 H1A . 0.8600 ?
N2 C5 . 1.462(6) ?
C1 C2 . 1.488(6) ?
C2 C7 . 1.390(7) ?
C2 C3 . 1.407(7) ?
C3 C4 . 1.362(7) ?
C3 H3A . 0.9300 ?
C4 C5 . 1.368(7) ?
C4 H4A . 0.9300 ?
C5 C6 . 1.400(7) ?
C6 C7 . 1.340(7) ?
C6 H6A . 0.9300 ?
C7 H7A . 0.9300 ?

loop_
_geom_hbond_atom_site_label_D
_geom_hbond_atom_site_label_H
_geom_hbond_atom_site_label_A
_geom_hbond_site_symmetry_A
_geom_hbond_distance_DH
_geom_hbond_distance_HA
_geom_hbond_distance_DA
_geom_hbond_angle_DHA
N1 H1A O1 1_655 0.86 2.12 2.881(5) 147.1

loop_
_geom_torsion_atom_site_label_1
_geom_torsion_atom_site_label_2
_geom_torsion_atom_site_label_3
_geom_torsion_atom_site_label_4
_geom_torsion_site_symmetry_1
_geom_torsion_site_symmetry_2
_geom_torsion_site_symmetry_3
_geom_torsion_site_symmetry_4
_geom_torsion
_geom_torsion_publ_flag
N1 N1 C1 O1 3_756 . . . 0.7(8) ?
N1 N1 C1 C2 3_756 . . . 179.0(5) ?
O1 C1 C2 C7 . . . . 148.0(5) ?
N1 C1 C2 C7 . . . . -30.3(7) ?
O1 C1 C2 C3 . . . . -31.9(7) ?
N1 C1 C2 C3 . . . . 149.8(5) ?
C7 C2 C3 C4 . . . . -3.0(8) ?
C1 C2 C3 C4 . . . . 176.9(5) ?
C2 C3 C4 C5 . . . . 3.8(9) ?
C3 C4 C5 C6 . . . . -5.0(8) ?
C3 C4 C5 N2 . . . . -179.8(5) ?
O2 N2 C5 C4 . . . . 10.3(7) ?
O3 N2 C5 C4 . . . . -166.2(5) ?
O2 N2 C5 C6 . . . . -164.5(5) ?
O3 N2 C5 C6 . . . . 19.0(7) ?
C4 C5 C6 C7 . . . . 5.5(8) ?
N2 C5 C6 C7 . . . . -179.8(5) ?
C5 C6 C7 C2 . . . . -4.6(8) ?
C3 C2 C7 C6 . . . . 3.4(8) ?
C1 C2 C7 C6 . . . . -176.5(5) ?
